data_4102588
loop_
_publ_author_name
'Peng Wang'
'Scott Forbes'
'Taras Kolodiazhnyi'
'Kosuke Kosuda'
'Yurij Mozharivskyj'

_publ_section_title
;
 Synthesis, Crystal and Electronic Structures of New Narrow-Band-Gap
 Semiconducting Antimonide Oxides RE3SbO3 and RE8Sb3-\dO8, with RE = La,
 Sm, Gd, and Ho
;
_journal_name_full 'Journal of the American Chemical Society'
_journal_page_first 8795
_journal_page_last 8803
_journal_paper_doi 10.1021/ja1027698
_journal_volume 132
_journal_year 2010
_chemical_formula_sum 'O3 Sb Sm3'
_chemical_formula_weight 620.80
_chemical_name_systematic
; 
 ? 
;
_space_group_IT_number 12
_symmetry_cell_setting monoclinic
_symmetry_space_group_name_Hall '-C 2y'
_symmetry_space_group_name_H-M 'C 1 2/m 1'
_atom_sites_solution_primary direct
_atom_sites_solution_secondary difmap
_audit_creation_method SHELXL-97
_cell_angle_alpha 90.00
_cell_angle_beta 118.310(11)
_cell_angle_gamma 90.00
_cell_formula_units_Z 4
_cell_length_a 13.332(2)
_cell_length_b 3.9501(4)
_cell_length_c 11.9187(18)
_cell_measurement_reflns_used 6288
_cell_measurement_temperature 293(2)
_cell_measurement_theta_max 68.9
_cell_measurement_theta_min 6.8
_cell_volume 552.60(14)
_computing_cell_refinement X-Area
_computing_data_collection X-Area
_computing_data_reduction X-Red32
_computing_publication_material 'SHELXL-97 (Sheldrick, 1997)'
_computing_structure_refinement 'SHELXL-97 (Sheldrick, 1997)'
_computing_structure_solution 'SHELXS-97 (Sheldrick, 1990)'
_diffrn_ambient_temperature 293(2)
_diffrn_measured_fraction_theta_full 0.936
_diffrn_measured_fraction_theta_max 0.936
_diffrn_measurement_device_type 'STOE IPDSII'
_diffrn_measurement_method 'omega scan'
_diffrn_radiation_monochromator graphite
_diffrn_radiation_source 'fine-focus sealed tube'
_diffrn_radiation_type MoK\a
_diffrn_radiation_wavelength 0.71073
_diffrn_reflns_av_R_equivalents 0.0547
_diffrn_reflns_av_sigmaI/netI 0.0818
_diffrn_reflns_limit_h_max 21
_diffrn_reflns_limit_h_min -16
_diffrn_reflns_limit_k_max 6
_diffrn_reflns_limit_k_min -5
_diffrn_reflns_limit_l_max 18
_diffrn_reflns_limit_l_min -18
_diffrn_reflns_number 3106
_diffrn_reflns_theta_full 34.45
_diffrn_reflns_theta_max 34.45
_diffrn_reflns_theta_min 3.79
_exptl_absorpt_coefficient_mu 36.133
_exptl_absorpt_correction_T_max 0.5616
_exptl_absorpt_correction_T_min 0.1523
_exptl_absorpt_correction_type numerical
_exptl_absorpt_process_details X-Red
_exptl_crystal_colour Black
_exptl_crystal_density_diffrn 7.462
_exptl_crystal_density_method 'not measured'
_exptl_crystal_description Rod
_exptl_crystal_F_000 1044
_exptl_crystal_size_max 0.031
_exptl_crystal_size_mid 0.016
_exptl_crystal_size_min 0.008
_refine_diff_density_max 2.786
_refine_diff_density_min -4.158
_refine_diff_density_rms 0.517
_refine_ls_extinction_coef 0.00048(4)
_refine_ls_extinction_expression Fc^*^=kFc[1+0.001xFc^2^\l^3^/sin(2\q)]^-1/4^
_refine_ls_extinction_method SHELXL
_refine_ls_goodness_of_fit_ref 0.823
_refine_ls_matrix_type full
_refine_ls_number_parameters 44
_refine_ls_number_reflns 1221
_refine_ls_number_restraints 0
_refine_ls_restrained_S_all 0.823
_refine_ls_R_factor_all 0.0654
_refine_ls_R_factor_gt 0.0319
_refine_ls_shift/su_max 0.000
_refine_ls_shift/su_mean 0.000
_refine_ls_structure_factor_coef Fsqd
_refine_ls_weighting_details 'calc w=1/[\s^2^(Fo^2^)+(0.0177P)^2^+0.0000P] where P=(Fo^2^+2Fc^2^)/3'
_refine_ls_weighting_scheme calc
_refine_ls_wR_factor_gt 0.0448
_refine_ls_wR_factor_ref 0.0500
_reflns_number_gt 849
_reflns_number_total 1221
_reflns_threshold_expression >2sigma(I)
_cod_data_source_file ja1027698_si_003.cif
_cod_data_source_block c2m
_cod_original_cell_volume 552.59(13)
_cod_database_code 4102588

loop_
_symmetry_equiv_pos_as_xyz
'x, y, z'
'-x, y, -z'
'x+1/2, y+1/2, z'
'-x+1/2, y+1/2, -z'
'-x, -y, -z'
'x, -y, z'
'-x+1/2, -y+1/2, -z'
'x+1/2, -y+1/2, z'

loop_
_atom_site_label
_atom_site_type_symbol
_atom_site_fract_x
_atom_site_fract_y
_atom_site_fract_z
_atom_site_U_iso_or_equiv
_atom_site_adp_type
_atom_site_occupancy
_atom_site_symmetry_multiplicity
_atom_site_calc_flag
_atom_site_refinement_flags
Sm1 Sm 0.11901(4) 0.0000 0.44387(6) 0.00591(12) Uani 1 2 d S
Sm2 Sm 0.34352(5) 0.0000 0.79306(5) 0.00609(12) Uani 1 2 d S
Sm3 Sm 0.87253(5) 0.0000 0.09963(5) 0.00657(12) Uani 1 2 d S
Sb1 Sb 0.38089(7) 0.0000 0.31886(8) 0.00756(13) Uani 1 2 d S
O1 O 0.3110(6) 0.0000 0.5905(6) 0.0068(14) Uani 1 2 d S
O2 O 0.3367(7) 0.0000 0.9856(7) 0.0101(15) Uani 1 2 d S
O3 O 0.9358(7) 0.0000 0.8037(8) 0.0136(16) Uani 1 2 d S

loop_
_atom_site_aniso_label
_atom_site_aniso_U_11
_atom_site_aniso_U_22
_atom_site_aniso_U_33
_atom_site_aniso_U_23
_atom_site_aniso_U_13
_atom_site_aniso_U_12
Sm1 0.0043(2) 0.0053(3) 0.0086(2) 0.000 0.00350(18) 0.000
Sm2 0.0084(2) 0.0055(3) 0.0064(2) 0.000 0.00519(18) 0.000
Sm3 0.0050(2) 0.0042(3) 0.0086(2) 0.000 0.00171(19) 0.000
Sb1 0.0077(2) 0.0080(3) 0.0080(3) 0.000 0.0046(2) 0.000
O1 0.004(3) 0.011(4) 0.004(3) 0.000 0.000(2) 0.000
O2 0.013(3) 0.007(4) 0.009(3) 0.000 0.004(3) 0.000
O3 0.011(3) 0.007(5) 0.024(4) 0.000 0.010(3) 0.000

loop_
_atom_type_symbol
_atom_type_description
_atom_type_scat_dispersion_real
_atom_type_scat_dispersion_imag
_atom_type_scat_source
O O 0.0106 0.0060 'International Tables Vol C Tables 4.2.6.8 and 6.1.1.4'
Sb Sb -0.5866 1.5461 'International Tables Vol C Tables 4.2.6.8 and 6.1.1.4'
Sm Sm -0.1638 3.4418 'International Tables Vol C Tables 4.2.6.8 and 6.1.1.4'

loop_
_geom_angle_atom_site_label_1
_geom_angle_atom_site_label_2
_geom_angle_atom_site_label_3
_geom_angle
_geom_angle_site_symmetry_1
_geom_angle_site_symmetry_3
O1 Sm1 O1 118.1(3) 7_556 7_546
O1 Sm1 O1 74.81(18) 7_556 .
O1 Sm1 O1 74.81(18) 7_546 .
O1 Sm1 O3 74.13(17) 7_556 5_656
O1 Sm1 O3 74.13(17) 7_546 5_656
O1 Sm1 O3 117.2(2) . 5_656
O1 Sm1 Sb1 142.02(17) 7_556 3_445
O1 Sm1 Sb1 78.36(16) 7_546 3_445
O1 Sm1 Sb1 142.53(5) . 3_445
O3 Sm1 Sb1 78.95(14) 5_656 3_445
O1 Sm1 Sb1 78.36(16) 7_556 3_455
O1 Sm1 Sb1 142.02(17) 7_546 3_455
O1 Sm1 Sb1 142.53(5) . 3_455
O3 Sm1 Sb1 78.95(14) 5_656 3_455
Sb1 Sm1 Sb1 70.49(2) 3_445 3_455
O1 Sm1 Sb1 79.16(15) 7_556 7_556
O1 Sm1 Sb1 142.60(16) 7_546 7_556
O1 Sm1 Sb1 79.09(13) . 7_556
O3 Sm1 Sb1 142.74(6) 5_656 7_556
Sb1 Sm1 Sb1 109.09(2) 3_445 7_556
Sb1 Sm1 Sb1 70.49(3) 3_455 7_556
O1 Sm1 Sb1 142.60(16) 7_556 7_546
O1 Sm1 Sb1 79.16(15) 7_546 7_546
O1 Sm1 Sb1 79.09(13) . 7_546
O3 Sm1 Sb1 142.74(6) 5_656 7_546
Sb1 Sm1 Sb1 70.49(3) 3_445 7_546
Sb1 Sm1 Sb1 109.09(2) 3_455 7_546
Sb1 Sm1 Sb1 69.874(19) 7_556 7_546
O1 Sm1 Sm1 37.52(16) 7_556 7_556
O1 Sm1 Sm1 97.50(16) 7_546 7_556
O1 Sm1 Sm1 37.28(8) . 7_556
O3 Sm1 Sm1 96.71(15) 5_656 7_556
Sb1 Sm1 Sm1 174.65(3) 3_445 7_556
Sb1 Sm1 Sm1 111.977(14) 3_455 7_556
Sb1 Sm1 Sm1 76.26(2) 7_556 7_556
Sb1 Sm1 Sm1 112.28(3) 7_546 7_556
O1 Sm1 Sm1 97.50(16) 7_556 7_546
O1 Sm1 Sm1 37.52(16) 7_546 7_546
O1 Sm1 Sm1 37.28(8) . 7_546
O3 Sm1 Sm1 96.71(15) 5_656 7_546
Sb1 Sm1 Sm1 111.977(14) 3_445 7_546
Sb1 Sm1 Sm1 174.65(3) 3_455 7_546
Sb1 Sm1 Sm1 112.28(3) 7_556 7_546
Sb1 Sm1 Sm1 76.26(2) 7_546 7_546
Sm1 Sm1 Sm1 65.15(2) 7_556 7_546
O1 Sm1 Sm2 96.33(15) 7_556 7_546
O1 Sm1 Sm2 35.60(15) 7_546 7_546
O1 Sm1 Sm2 94.34(14) . 7_546
O3 Sm1 Sm2 38.64(9) 5_656 7_546
Sb1 Sm1 Sm2 77.938(19) 3_445 7_546
Sb1 Sm1 Sm2 114.35(2) 3_455 7_546
Sb1 Sm1 Sm2 172.78(2) 7_556 7_546
Sb1 Sm1 Sm2 112.059(12) 7_546 7_546
Sm1 Sm1 Sm2 96.72(2) 7_556 7_546
Sm1 Sm1 Sm2 62.439(19) 7_546 7_546
O1 Sm1 Sm2 35.60(15) 7_556 7_556
O1 Sm1 Sm2 96.33(15) 7_546 7_556
O1 Sm1 Sm2 94.34(14) . 7_556
O3 Sm1 Sm2 38.64(9) 5_656 7_556
Sb1 Sm1 Sm2 114.35(2) 3_445 7_556
Sb1 Sm1 Sm2 77.938(19) 3_455 7_556
Sb1 Sm1 Sm2 112.059(12) 7_556 7_556
Sb1 Sm1 Sm2 172.78(2) 7_546 7_556
Sm1 Sm1 Sm2 62.439(19) 7_556 7_556
Sm1 Sm1 Sm2 96.72(2) 7_546 7_556
Sm2 Sm1 Sm2 65.134(14) 7_546 7_556
O1 Sm2 O3 83.4(2) . 3_455
O1 Sm2 O3 83.4(2) . 3_445
O3 Sm2 O3 118.5(4) 3_455 3_445
O1 Sm2 O2 168.2(3) . .
O3 Sm2 O2 102.4(2) 3_455 .
O3 Sm2 O2 102.4(2) 3_445 .
O1 Sm2 Sb1 83.63(15) . 7_546
O3 Sm2 Sb1 153.82(19) 3_455 7_546
O3 Sm2 Sb1 82.35(18) 3_445 7_546
O2 Sm2 Sb1 86.94(16) . 7_546
O1 Sm2 Sb1 83.63(15) . 7_556
O3 Sm2 Sb1 82.35(18) 3_455 7_556
O3 Sm2 Sb1 153.82(19) 3_445 7_556
O2 Sm2 Sb1 86.94(16) . 7_556
Sb1 Sm2 Sb1 73.70(2) 7_546 7_556
O1 Sm2 Sm3 126.39(18) . 5_656
O3 Sm2 Sm3 118.02(18) 3_455 5_656
O3 Sm2 Sm3 118.02(18) 3_445 5_656
O2 Sm2 Sm3 41.8(2) . 5_656
Sb1 Sm2 Sm3 55.102(18) 7_546 5_656
Sb1 Sm2 Sm3 55.102(18) 7_556 5_656
O1 Sm2 Sm1 36.72(8) . 7_546
O3 Sm2 Sm1 103.89(19) 3_455 7_546
O3 Sm2 Sm1 46.8(2) 3_445 7_546
O2 Sm2 Sm1 146.91(3) . 7_546
Sb1 Sm2 Sm1 78.144(19) 7_546 7_546
Sb1 Sm2 Sm1 116.12(2) 7_556 7_546
Sm3 Sm2 Sm1 133.244(16) 5_656 7_546
O1 Sm2 Sm1 36.72(8) . 7_556
O3 Sm2 Sm1 46.8(2) 3_455 7_556
O3 Sm2 Sm1 103.89(19) 3_445 7_556
O2 Sm2 Sm1 146.91(4) . 7_556
Sb1 Sm2 Sm1 116.12(2) 7_546 7_556
Sb1 Sm2 Sm1 78.144(19) 7_556 7_556
Sm3 Sm2 Sm1 133.244(16) 5_656 7_556
Sm1 Sm2 Sm1 65.134(14) 7_546 7_556
O1 Sm2 Sm1 34.04(18) . .
O3 Sm2 Sm1 100.6(2) 3_455 .
O3 Sm2 Sm1 100.6(2) 3_445 .
O2 Sm2 Sm1 134.2(2) . .
Sb1 Sm2 Sm1 57.618(18) 7_546 .
Sb1 Sm2 Sm1 57.619(18) 7_556 .
Sm3 Sm2 Sm1 92.35(2) 5_656 .
Sm1 Sm2 Sm1 58.771(16) 7_546 .
Sm1 Sm2 Sm1 58.771(16) 7_556 .
O1 Sm2 Sm3 90.87(16) . 7_656
O3 Sm2 Sm3 30.41(18) 3_455 7_656
O3 Sm2 Sm3 90.34(18) 3_445 7_656
O2 Sm2 Sm3 99.29(17) . 7_656
Sb1 Sm2 Sm3 171.300(19) 7_546 7_656
Sb1 Sm2 Sm3 112.480(15) 7_556 7_656
Sm3 Sm2 Sm3 133.276(18) 5_656 7_656
Sm1 Sm2 Sm3 93.417(18) 7_546 7_656
Sm1 Sm2 Sm3 61.025(18) 7_556 7_656
Sm1 Sm2 Sm3 119.709(18) . 7_656
O1 Sm2 Sm3 90.87(16) . 7_646
O3 Sm2 Sm3 90.34(18) 3_455 7_646
O3 Sm2 Sm3 30.41(18) 3_445 7_646
O2 Sm2 Sm3 99.29(17) . 7_646
Sb1 Sm2 Sm3 112.480(15) 7_546 7_646
Sb1 Sm2 Sm3 171.300(19) 7_556 7_646
Sm3 Sm2 Sm3 133.276(18) 5_656 7_646
Sm1 Sm2 Sm3 61.025(18) 7_546 7_646
Sm1 Sm2 Sm3 93.417(18) 7_556 7_646
Sm1 Sm2 Sm3 119.709(18) . 7_646
Sm3 Sm2 Sm3 60.708(16) 7_656 7_646
O3 Sm3 O2 99.7(2) 5_756 3_544
O3 Sm3 O2 99.7(2) 5_756 3_554
O2 Sm3 O2 117.1(3) 3_544 3_554
O3 Sm3 O2 174.4(3) 5_756 5_656
O2 Sm3 O2 83.1(2) 3_544 5_656
O2 Sm3 O2 83.1(2) 3_554 5_656
O3 Sm3 Sb1 89.46(17) 5_756 3
O2 Sm3 Sb1 155.98(17) 3_544 3
O2 Sm3 Sb1 82.63(15) 3_554 3
O2 Sm3 Sb1 86.10(13) 5_656 3
O3 Sm3 Sb1 89.46(17) 5_756 3_545
O2 Sm3 Sb1 82.63(15) 3_544 3_545
O2 Sm3 Sb1 155.98(17) 3_554 3_545
O2 Sm3 Sb1 86.10(13) 5_656 3_545
Sb1 Sm3 Sb1 75.26(2) 3 3_545
O3 Sm3 Sm3 142.74(9) 5_756 7_645
O2 Sm3 Sm3 43.2(2) 3_544 7_645
O2 Sm3 Sm3 102.21(18) 3_554 7_645
O2 Sm3 Sm3 39.87(9) 5_656 7_645
Sb1 Sm3 Sm3 122.88(3) 3 7_645
Sb1 Sm3 Sm3 82.54(2) 3_545 7_645
O3 Sm3 Sm3 142.74(9) 5_756 7_655
O2 Sm3 Sm3 102.21(18) 3_544 7_655
O2 Sm3 Sm3 43.2(2) 3_554 7_655
O2 Sm3 Sm3 39.87(9) 5_656 7_655
Sb1 Sm3 Sm3 82.54(2) 3 7_655
Sb1 Sm3 Sm3 122.88(3) 3_545 7_655
Sm3 Sm3 Sm3 66.85(2) 7_645 7_655
O3 Sm3 Sm2 135.3(2) 5_756 5_656
O2 Sm3 Sm2 103.13(19) 3_544 5_656
O2 Sm3 Sm2 103.13(19) 3_554 5_656
O2 Sm3 Sm2 39.09(16) 5_656 5_656
Sb1 Sm3 Sm2 56.615(18) 3 5_656
Sb1 Sm3 Sm2 56.615(18) 3_545 5_656
Sm3 Sm3 Sm2 67.11(2) 7_645 5_656
Sm3 Sm3 Sm2 67.11(2) 7_655 5_656
O3 Sm3 Sm1 42.8(2) 5_756 1_655
O2 Sm3 Sm1 117.36(17) 3_544 1_655
O2 Sm3 Sm1 117.36(17) 3_554 1_655
O2 Sm3 Sm1 131.55(17) 5_656 1_655
Sb1 Sm3 Sm1 56.946(19) 3 1_655
Sb1 Sm3 Sm1 56.946(19) 3_545 1_655
Sm3 Sm3 Sm1 138.978(18) 7_645 1_655
Sm3 Sm3 Sm1 138.978(18) 7_655 1_655
Sm2 Sm3 Sm1 92.46(2) 5_656 1_655
O3 Sm3 Sm2 31.14(4) 5_756 7_656
O2 Sm3 Sm2 121.4(2) 3_544 7_656
O2 Sm3 Sm2 70.08(19) 3_554 7_656
O2 Sm3 Sm2 149.604(12) 5_656 7_656
Sb1 Sm3 Sm2 76.711(19) 3 7_656
Sb1 Sm3 Sm2 112.78(2) 3_545 7_656
Sm3 Sm3 Sm2 158.75(3) 7_645 7_656
Sm3 Sm3 Sm2 112.042(15) 7_655 7_656
Sm2 Sm3 Sm2 133.276(18) 5_656 7_656
Sm1 Sm3 Sm2 56.421(15) 1_655 7_656
O3 Sm3 Sm2 31.14(5) 5_756 7_646
O2 Sm3 Sm2 70.08(19) 3_544 7_646
O2 Sm3 Sm2 121.4(2) 3_554 7_646
O2 Sm3 Sm2 149.604(12) 5_656 7_646
Sb1 Sm3 Sm2 112.78(2) 3 7_646
Sb1 Sm3 Sm2 76.711(19) 3_545 7_646
Sm3 Sm3 Sm2 112.042(15) 7_645 7_646
Sm3 Sm3 Sm2 158.75(3) 7_655 7_646
Sm2 Sm3 Sm2 133.276(18) 5_656 7_646
Sm1 Sm3 Sm2 56.421(15) 1_655 7_646
Sm2 Sm3 Sm2 60.708(16) 7_656 7_646
Sm3 Sb1 Sm3 75.26(2) 3_445 3_455
Sm3 Sb1 Sm2 68.284(19) 3_445 7_546
Sm3 Sb1 Sm2 111.24(3) 3_455 7_546
Sm3 Sb1 Sm2 111.24(3) 3_445 7_556
Sm3 Sb1 Sm2 68.284(19) 3_455 7_556
Sm2 Sb1 Sm2 73.70(2) 7_546 7_556
Sm3 Sb1 Sm1 111.93(3) 3_445 3
Sm3 Sb1 Sm1 70.66(2) 3_455 3
Sm2 Sb1 Sm1 177.98(3) 7_546 3
Sm2 Sb1 Sm1 107.890(14) 7_556 3
Sm3 Sb1 Sm1 70.66(2) 3_445 3_545
Sm3 Sb1 Sm1 111.93(3) 3_455 3_545
Sm2 Sb1 Sm1 107.890(14) 7_546 3_545
Sm2 Sb1 Sm1 177.98(3) 7_556 3_545
Sm1 Sb1 Sm1 70.49(2) 3 3_545
Sm3 Sb1 Sm1 176.79(2) 3_445 7_556
Sm3 Sb1 Sm1 107.405(13) 3_455 7_556
Sm2 Sb1 Sm1 108.82(3) 7_546 7_556
Sm2 Sb1 Sm1 68.63(2) 7_556 7_556
Sm1 Sb1 Sm1 70.91(2) 3 7_556
Sm1 Sb1 Sm1 109.51(3) 3_545 7_556
Sm3 Sb1 Sm1 107.405(13) 3_445 7_546
Sm3 Sb1 Sm1 176.79(2) 3_455 7_546
Sm2 Sb1 Sm1 68.63(2) 7_546 7_546
Sm2 Sb1 Sm1 108.82(3) 7_556 7_546
Sm1 Sb1 Sm1 109.51(3) 3 7_546
Sm1 Sb1 Sm1 70.91(2) 3_545 7_546
Sm1 Sb1 Sm1 69.874(19) 7_556 7_546
Sm2 O1 Sm1 107.68(18) . 7_556
Sm2 O1 Sm1 107.68(18) . 7_546
Sm1 O1 Sm1 118.1(3) 7_556 7_546
Sm2 O1 Sm1 113.1(3) . .
Sm1 O1 Sm1 105.19(18) 7_556 .
Sm1 O1 Sm1 105.19(18) 7_546 .
Sm3 O2 Sm3 117.1(3) 3_456 3_446
Sm3 O2 Sm2 118.85(18) 3_456 .
Sm3 O2 Sm2 118.85(18) 3_446 .
Sm3 O2 Sm3 96.9(2) 3_456 5_656
Sm3 O2 Sm3 96.9(2) 3_446 5_656
Sm2 O2 Sm3 99.1(3) . 5_656
Sm3 O3 Sm2 118.45(19) 5_756 3_545
Sm3 O3 Sm2 118.45(19) 5_756 3
Sm2 O3 Sm2 118.5(4) 3_545 3
Sm3 O3 Sm1 102.4(3) 5_756 5_656
Sm2 O3 Sm1 94.6(2) 3_545 5_656
Sm2 O3 Sm1 94.6(2) 3 5_656

loop_
_geom_bond_atom_site_label_1
_geom_bond_atom_site_label_2
_geom_bond_distance
_geom_bond_site_symmetry_2
Sm1 O1 2.303(4) 7_556
Sm1 O1 2.303(4) 7_546
Sm1 O1 2.315(7) .
Sm1 O3 2.682(8) 5_656
Sm1 Sb1 3.4224(9) 3_445
Sm1 Sb1 3.4224(9) 3_455
Sm1 Sb1 3.4488(8) 7_556
Sm1 Sb1 3.4488(8) 7_546
Sm1 Sm1 3.6684(10) 7_556
Sm1 Sm1 3.6684(10) 7_546
Sm1 Sm2 3.6691(7) 7_546
Sm1 Sm2 3.6691(7) 7_556
Sm2 O1 2.242(6) .
Sm2 O3 2.299(4) 3_455
Sm2 O3 2.299(4) 3_445
Sm2 O2 2.340(7) .
Sm2 Sb1 3.2933(9) 7_546
Sm2 Sb1 3.2933(9) 7_556
Sm2 Sm3 3.6642(9) 5_656
Sm2 Sm1 3.6691(7) 7_546
Sm2 Sm1 3.6691(7) 7_556
Sm2 Sm3 3.9084(9) 7_656
Sm2 Sm3 3.9084(9) 7_646
Sm3 O3 2.250(8) 5_756
Sm3 O2 2.315(4) 3_544
Sm3 O2 2.315(4) 3_554
Sm3 O2 2.474(8) 5_656
Sm3 Sb1 3.2348(8) 3
Sm3 Sb1 3.2348(8) 3_545
Sm3 Sm3 3.5855(10) 7_645
Sm3 Sm3 3.5855(10) 7_655
Sm3 Sm2 3.6642(9) 5_656
Sm3 Sm1 3.8528(12) 1_655
Sm3 Sm2 3.9084(9) 7_656
Sm3 Sm2 3.9084(9) 7_646
Sb1 Sm3 3.2348(8) 3_445
Sb1 Sm3 3.2348(8) 3_455
Sb1 Sm2 3.2933(9) 7_546
Sb1 Sm2 3.2933(9) 7_556
Sb1 Sm1 3.4224(9) 3
Sb1 Sm1 3.4224(9) 3_545
Sb1 Sm1 3.4488(8) 7_556
Sb1 Sm1 3.4488(8) 7_546
O1 Sm1 2.303(4) 7_556
O1 Sm1 2.303(4) 7_546
O2 Sm3 2.315(4) 3_456
O2 Sm3 2.315(4) 3_446
O2 Sm3 2.474(8) 5_656
O3 Sm3 2.250(8) 5_756
O3 Sm2 2.299(4) 3_545
O3 Sm2 2.299(4) 3
O3 Sm1 2.682(8) 5_656
